data_4104401
loop_
_publ_author_name
'Alicea A. Leitch'
'Xueyang Yu'
'Stephen M. Winter'
'Richard A. Secco'
'Paul A. Dube'
'Richard T. Oakley'

_publ_section_title
;
 Structure and Property Correlations in Heavy Atom Radical Conductors
;
_journal_name_full 'Journal of the American Chemical Society'
_journal_page_first 7112
_journal_page_last 7125
_journal_paper_doi 10.1021/ja900853t
_journal_volume 131
_journal_year 2009
_chemical_formula_sum 'C6 H3 Cl N3 Se4'
_chemical_formula_weight 468.40
_chemical_name_common ClBPSSMe
_chemical_name_systematic
; 
 ? 
;
_space_group_IT_number 14
_symmetry_cell_setting monoclinic
_symmetry_space_group_name_Hall '-P 2yn'
_symmetry_space_group_name_H-M 'P 1 21/n 1'
_atom_sites_solution_hydrogens geom
_atom_sites_solution_primary direct
_atom_sites_solution_secondary difmap
_audit_creation_method SHELXL-97
_cell_angle_alpha 90.00
_cell_angle_beta 96.2200(10)
_cell_angle_gamma 90.00
_cell_formula_units_Z 4
_cell_length_a 4.1978(2)
_cell_length_b 14.3180(8)
_cell_length_c 16.7655(9)
_cell_measurement_reflns_used 4754
_cell_measurement_temperature 296(2)
_cell_measurement_theta_max 26.34
_cell_measurement_theta_min 2.83
_cell_volume 1001.74(9)
_computing_cell_refinement 'APEX II'
_computing_data_collection 'APEX II'
_computing_data_reduction 'APEX II'
_computing_molecular_graphics 'SHELXL-97 (Sheldrick, 1997)'
_computing_publication_material 'SHELXL-97 (Sheldrick, 1997)'
_computing_structure_refinement 'SHELXL-97 (Sheldrick, 1997)'
_computing_structure_solution 'SHELXS-97 (Sheldrick, 1990)'
_diffrn_ambient_temperature 296(2)
_diffrn_measured_fraction_theta_full 0.997
_diffrn_measured_fraction_theta_max 0.997
_diffrn_measurement_device_type 'CCD detector'
_diffrn_measurement_method 'omega scans'
_diffrn_radiation_monochromator graphite
_diffrn_radiation_source 'fine-focus sealed tube'
_diffrn_radiation_type MoK\a
_diffrn_radiation_wavelength 0.71073
_diffrn_reflns_av_R_equivalents 0.0602
_diffrn_reflns_av_sigmaI/netI 0.0341
_diffrn_reflns_limit_h_max 5
_diffrn_reflns_limit_h_min -5
_diffrn_reflns_limit_k_max 17
_diffrn_reflns_limit_k_min -17
_diffrn_reflns_limit_l_max 16
_diffrn_reflns_limit_l_min -20
_diffrn_reflns_number 10700
_diffrn_reflns_theta_full 26.37
_diffrn_reflns_theta_max 26.37
_diffrn_reflns_theta_min 2.83
_exptl_absorpt_coefficient_mu 14.873
_exptl_absorpt_correction_T_max 0.87033
_exptl_absorpt_correction_T_min 0.39024
_exptl_absorpt_correction_type analytical
_exptl_absorpt_process_details 'APEX II'
_exptl_crystal_colour black
_exptl_crystal_density_diffrn 3.106
_exptl_crystal_density_method 'not measured'
_exptl_crystal_description platlet
_exptl_crystal_F_000 852
_exptl_crystal_size_max 0.29
_exptl_crystal_size_mid 0.19
_exptl_crystal_size_min 0.01
_refine_diff_density_max 0.540
_refine_diff_density_min -0.557
_refine_diff_density_rms 0.148
_refine_ls_extinction_method none
_refine_ls_goodness_of_fit_ref 0.969
_refine_ls_hydrogen_treatment constr
_refine_ls_matrix_type full
_refine_ls_number_parameters 128
_refine_ls_number_reflns 2050
_refine_ls_number_restraints 0
_refine_ls_restrained_S_all 0.969
_refine_ls_R_factor_all 0.0296
_refine_ls_R_factor_gt 0.0235
_refine_ls_shift/su_max 0.001
_refine_ls_shift/su_mean 0.000
_refine_ls_structure_factor_coef Fsqd
_refine_ls_weighting_details 'calc w=1/[\s^2^(Fo^2^)+(0.0299P)^2^+0.0000P] where P=(Fo^2^+2Fc^2^)/3'
_refine_ls_weighting_scheme calc
_refine_ls_wR_factor_gt 0.0521
_refine_ls_wR_factor_ref 0.0537
_reflns_number_gt 1743
_reflns_number_total 2050
_reflns_threshold_expression >2sigma(I)
_cod_data_source_file ja900853t_si_004.cif
_cod_data_source_block clbpssme_3_0m
_cod_database_code 4104401

loop_
_symmetry_equiv_pos_as_xyz
'x, y, z'
'-x+1/2, y+1/2, -z+1/2'
'-x, -y, -z'
'x-1/2, -y-1/2, z-1/2'

loop_
_atom_site_label
_atom_site_type_symbol
_atom_site_fract_x
_atom_site_fract_y
_atom_site_fract_z
_atom_site_U_iso_or_equiv
_atom_site_adp_type
_atom_site_occupancy
_atom_site_symmetry_multiplicity
_atom_site_calc_flag
Se1 Se 0.36175(9) 0.45818(2) 0.40411(2) 0.03529(11) Uani 1 1 d
Se2 Se 0.44053(8) 0.50881(2) 0.27379(2) 0.03194(10) Uani 1 1 d
Se3 Se -0.43123(8) 0.15363(2) 0.05307(2) 0.03414(11) Uani 1 1 d
Se4 Se -0.18684(9) 0.29351(2) 0.01587(2) 0.03652(11) Uani 1 1 d
Cl1 Cl 0.2297(3) 0.47437(6) 0.08717(6) 0.0440(2) Uani 1 1 d
N1 N 0.1334(7) 0.35444(18) 0.36983(17) 0.0306(6) Uani 1 1 d
N3 N -0.3356(7) 0.17369(18) 0.15994(17) 0.0319(6) Uani 1 1 d
N2 N -0.1108(6) 0.26883(17) 0.26283(16) 0.0264(6) Uani 1 1 d
C1 C 0.0743(8) 0.3451(2) 0.2922(2) 0.0261(7) Uani 1 1 d
C2 C 0.1844(7) 0.4079(2) 0.23455(19) 0.0262(7) Uani 1 1 d
C3 C 0.1034(7) 0.3934(2) 0.15357(19) 0.0273(7) Uani 1 1 d
C4 C -0.0737(8) 0.3169(2) 0.12525(19) 0.0271(7) Uani 1 1 d
C5 C -0.1789(7) 0.2505(2) 0.18119(19) 0.0266(7) Uani 1 1 d
C6 C -0.2405(9) 0.2069(2) 0.3211(2) 0.0360(8) Uani 1 1 d
H61 H -0.4178 0.1723 0.2950 0.150 Uiso 1 1 calc
H62 H -0.3119 0.2436 0.3637 0.150 Uiso 1 1 calc
H63 H -0.0767 0.1644 0.3428 0.150 Uiso 1 1 calc

loop_
_atom_site_aniso_label
_atom_site_aniso_U_11
_atom_site_aniso_U_22
_atom_site_aniso_U_33
_atom_site_aniso_U_23
_atom_site_aniso_U_13
_atom_site_aniso_U_12
Se1 0.0457(2) 0.03258(19) 0.0257(2) -0.00560(14) -0.00459(16) -0.00219(15)
Se2 0.0376(2) 0.02717(18) 0.0301(2) -0.00206(14) -0.00070(15) -0.00452(14)
Se3 0.0391(2) 0.03151(18) 0.0296(2) -0.00563(14) -0.00636(15) -0.00021(14)
Se4 0.0510(2) 0.0354(2) 0.02128(19) 0.00024(14) -0.00471(16) -0.00291(16)
Cl1 0.0653(6) 0.0372(5) 0.0287(5) 0.0081(4) 0.0020(4) -0.0107(4)
N1 0.0407(16) 0.0273(14) 0.0224(15) -0.0036(11) -0.0025(12) -0.0006(12)
N3 0.0394(16) 0.0313(14) 0.0233(15) -0.0018(12) -0.0034(12) -0.0049(12)
N2 0.0337(15) 0.0240(13) 0.0209(14) -0.0005(11) -0.0003(12) -0.0027(11)
C1 0.0278(16) 0.0226(15) 0.0266(17) -0.0013(12) -0.0024(14) 0.0043(13)
C2 0.0305(17) 0.0216(15) 0.0259(17) -0.0015(13) 0.0004(13) 0.0011(13)
C3 0.0327(17) 0.0263(15) 0.0219(16) 0.0058(13) -0.0017(13) 0.0024(13)
C4 0.0340(17) 0.0270(16) 0.0191(16) 0.0000(13) -0.0025(14) 0.0049(13)
C5 0.0283(17) 0.0251(15) 0.0247(17) 0.0002(13) -0.0049(14) 0.0047(13)
C6 0.046(2) 0.0313(17) 0.032(2) 0.0025(15) 0.0078(17) -0.0045(15)

loop_
_atom_type_symbol
_atom_type_description
_atom_type_scat_dispersion_real
_atom_type_scat_dispersion_imag
_atom_type_scat_source
C C 0.0033 0.0016 'International Tables Vol C Tables 4.2.6.8 and 6.1.1.4'
H H 0.0000 0.0000 'International Tables Vol C Tables 4.2.6.8 and 6.1.1.4'
N N 0.0061 0.0033 'International Tables Vol C Tables 4.2.6.8 and 6.1.1.4'
Cl Cl 0.1484 0.1585 'International Tables Vol C Tables 4.2.6.8 and 6.1.1.4'
Se Se -0.0929 2.2259 'International Tables Vol C Tables 4.2.6.8 and 6.1.1.4'

loop_
_geom_angle_atom_site_label_1
_geom_angle_atom_site_label_2
_geom_angle_atom_site_label_3
_geom_angle
N1 Se1 Se2 94.59(9)
C2 Se2 Se1 87.46(10)
N3 Se3 Se4 94.04(9)
C4 Se4 Se3 87.98(10)
C1 N1 Se1 115.7(2)
C5 N3 Se3 116.8(2)
C5 N2 C1 122.7(3)
C5 N2 C6 119.3(3)
C1 N2 C6 117.9(3)
N1 C1 N2 118.1(3)
N1 C1 C2 124.6(3)
N2 C1 C2 117.3(3)
C3 C2 C1 120.4(3)
C3 C2 Se2 122.2(2)
C1 C2 Se2 117.4(2)
C4 C3 C2 121.7(3)
C4 C3 Cl1 120.1(2)
C2 C3 Cl1 118.2(2)
C3 C4 C5 119.5(3)
C3 C4 Se4 123.3(2)
C5 C4 Se4 117.2(2)
N3 C5 N2 117.9(3)
N3 C5 C4 123.9(3)
N2 C5 C4 118.2(3)

loop_
_geom_bond_atom_site_label_1
_geom_bond_atom_site_label_2
_geom_bond_distance
Se1 N1 1.826(3)
Se1 Se2 2.3591(5)
Se2 C2 1.877(3)
Se3 N3 1.816(3)
Se3 Se4 2.3646(5)
Se4 C4 1.874(3)
Cl1 C3 1.730(3)
N1 C1 1.305(4)
N3 C5 1.311(4)
N2 C5 1.392(4)
N2 C1 1.398(4)
N2 C6 1.467(4)
C1 C2 1.434(4)
C2 C3 1.379(4)
C3 C4 1.378(4)
C4 C5 1.438(4)
